data_7211235
loop_
_publ_author_name
'Kim, Seulgi'
'Lee, Eunji'
'Park, Ki-Min'
'Lee, Shim Sung'

_publ_section_title
;
 Exocyclic coordination chemistry of an O2S2-macrocycle with copper(i),
 mercury(ii) and palladium(ii) ions
;
_journal_issue 42
_journal_name_full CrystEngComm
_journal_page_first 8544
_journal_paper_doi 10.1039/c3ce41573b
_journal_volume 15
_journal_year 2013
_chemical_formula_moiety 'C18 H20 N2 O8 Pd S2'
_chemical_formula_sum 'C18 H20 N2 O8 Pd S2'
_chemical_formula_weight 562.88
_chemical_name_systematic
; 
 ? 
;
_space_group_IT_number 2
_symmetry_cell_setting triclinic
_symmetry_space_group_name_Hall '-P 1'
_symmetry_space_group_name_H-M 'P -1'
_atom_sites_solution_hydrogens geom
_atom_sites_solution_primary direct
_atom_sites_solution_secondary difmap
_audit_creation_method SHELXL-97
_cell_angle_alpha 80.6080(10)
_cell_angle_beta 73.4820(10)
_cell_angle_gamma 80.9150(10)
_cell_formula_units_Z 2
_cell_length_a 8.8401(2)
_cell_length_b 9.9305(2)
_cell_length_c 12.6660(3)
_cell_measurement_reflns_used 7626
_cell_measurement_temperature 173(2)
_cell_measurement_theta_max 28.35
_cell_measurement_theta_min 2.42
_cell_volume 1044.39(4)
_computing_cell_refinement 'Bruker SAINT'
_computing_data_collection 'Bruker APEX2'
_computing_data_reduction 'Bruker SAINT'
_computing_molecular_graphics 'Bruker SHELXTL'
_computing_publication_material 'Bruker SHELXTL'
_computing_structure_refinement 'SHELXL-97 (Sheldrick, 2008)'
_computing_structure_solution 'SHELXS-97 (Sheldrick, 2008)'
_diffrn_ambient_temperature 173(2)
_diffrn_measured_fraction_theta_full 0.999
_diffrn_measured_fraction_theta_max 0.999
_diffrn_measurement_device_type 'Bruker APEX-II CCD'
_diffrn_measurement_method '\f and \w scans'
_diffrn_radiation_monochromator graphite
_diffrn_radiation_source 'fine-focus sealed tube'
_diffrn_radiation_type MoK\a
_diffrn_radiation_wavelength 0.71073
_diffrn_reflns_av_R_equivalents 0.0285
_diffrn_reflns_av_sigmaI/netI 0.0247
_diffrn_reflns_limit_h_max 10
_diffrn_reflns_limit_h_min -10
_diffrn_reflns_limit_k_max 12
_diffrn_reflns_limit_k_min -12
_diffrn_reflns_limit_l_max 15
_diffrn_reflns_limit_l_min -15
_diffrn_reflns_number 17103
_diffrn_reflns_theta_full 26.00
_diffrn_reflns_theta_max 26.00
_diffrn_reflns_theta_min 1.69
_exptl_absorpt_coefficient_mu 1.138
_exptl_absorpt_correction_T_max 0.9667
_exptl_absorpt_correction_T_min 0.7798
_exptl_absorpt_correction_type multi-scan
_exptl_absorpt_process_details SADABS
_exptl_crystal_colour orange
_exptl_crystal_density_diffrn 1.790
_exptl_crystal_density_method 'not measured'
_exptl_crystal_description Plate
_exptl_crystal_F_000 568
_exptl_crystal_size_max 0.23
_exptl_crystal_size_mid 0.23
_exptl_crystal_size_min 0.03
_refine_diff_density_max 0.533
_refine_diff_density_min -0.258
_refine_diff_density_rms 0.069
_refine_ls_extinction_method none
_refine_ls_goodness_of_fit_ref 1.015
_refine_ls_hydrogen_treatment constr
_refine_ls_matrix_type full
_refine_ls_number_parameters 280
_refine_ls_number_reflns 4100
_refine_ls_number_restraints 0
_refine_ls_restrained_S_all 1.015
_refine_ls_R_factor_all 0.0267
_refine_ls_R_factor_gt 0.0241
_refine_ls_shift/su_max 0.001
_refine_ls_shift/su_mean 0.000
_refine_ls_structure_factor_coef Fsqd
_refine_ls_weighting_details 'calc w=1/[\s^2^(Fo^2^)+(0.0295P)^2^+0.9735P] where P=(Fo^2^+2Fc^2^)/3'
_refine_ls_weighting_scheme calc
_refine_ls_wR_factor_gt 0.0581
_refine_ls_wR_factor_ref 0.0601
_reflns_number_gt 3806
_reflns_number_total 4100
_reflns_threshold_expression >2sigma(I)
_cod_data_source_file c3ce41573b.txt
_cod_data_source_block 7
_cod_depositor_comments
;
The following automatic conversions were performed:

'_symmetry_cell_setting' value 'Triclinic' changed to 'triclinic'
according to /home/saulius/struct/CIF-dictionaries/cif_core.dic
dictionary named 'cif_core.dic' version 2.4.2 from 2011-04-26.

Automatic conversion script
Id: cif_fix_values 1891 2012-01-12 08:04:46Z andrius 
;
_cod_original_sg_symbol_H-M P-1
_cod_database_code 7211235

loop_
_symmetry_equiv_pos_as_xyz
'x, y, z'
'-x, -y, -z'

loop_
_atom_site_label
_atom_site_type_symbol
_atom_site_fract_x
_atom_site_fract_y
_atom_site_fract_z
_atom_site_U_iso_or_equiv
_atom_site_adp_type
_atom_site_occupancy
_atom_site_symmetry_multiplicity
_atom_site_calc_flag
_atom_site_refinement_flags
Pd1 Pd 0.12586(2) 0.429673(16) 0.176088(13) 0.01790(6) Uani 1 1 d .
O1 O 0.3040(2) 0.28080(17) 0.34983(13) 0.0270(4) Uani 1 1 d .
O2 O 0.1081(2) 0.17156(18) 0.48711(14) 0.0289(4) Uani 1 1 d .
O3 O 0.2296(2) 0.59587(16) 0.19168(14) 0.0269(4) Uani 1 1 d .
O4 O 0.2268(3) 0.81625(19) 0.16324(19) 0.0513(6) Uani 1 1 d .
O5 O 0.0979(3) 0.7179(2) 0.0826(2) 0.0707(8) Uani 1 1 d .
O6 O -0.0790(2) 0.51090(18) 0.28152(15) 0.0314(4) Uani 1 1 d .
O7 O -0.1857(3) 0.5423(2) 0.1414(2) 0.0564(6) Uani 1 1 d .
O8 O -0.3112(3) 0.6248(3) 0.2955(3) 0.0778(9) Uani 1 1 d .
S1 S 0.36669(7) 0.38019(5) 0.05983(4) 0.01926(12) Uani 1 1 d .
S2 S 0.00645(7) 0.24535(6) 0.17177(4) 0.01985(12) Uani 1 1 d .
N1 N 0.1812(3) 0.7144(2) 0.14474(18) 0.0314(5) Uani 1 1 d .
N2 N -0.1957(3) 0.5610(2) 0.2372(2) 0.0412(6) Uani 1 1 d .
C1 C 0.4153(3) 0.1748(2) 0.31047(19) 0.0222(5) Uani 1 1 d .
C2 C 0.4252(3) 0.0412(3) 0.3654(2) 0.0281(5) Uani 1 1 d .
H2A H 0.3500 0.0178 0.4338 0.034 Uiso 1 1 calc R
C3 C 0.5450(3) -0.0569(3) 0.3199(2) 0.0314(6) Uani 1 1 d .
H3A H 0.5507 -0.1480 0.3571 0.038 Uiso 1 1 calc R
C4 C 0.6569(3) -0.0245(3) 0.2208(2) 0.0283(5) Uani 1 1 d .
H4A H 0.7409 -0.0916 0.1914 0.034 Uiso 1 1 calc R
C5 C 0.6442(3) 0.1082(2) 0.16516(19) 0.0239(5) Uani 1 1 d .
H5A H 0.7200 0.1308 0.0969 0.029 Uiso 1 1 calc R
C6 C 0.5235(3) 0.2077(2) 0.20720(18) 0.0199(5) Uani 1 1 d .
C7 C 0.5102(3) 0.3485(2) 0.14449(19) 0.0228(5) Uani 1 1 d .
H7A H 0.6163 0.3651 0.0951 0.027 Uiso 1 1 calc R
H7B H 0.4799 0.4164 0.1983 0.027 Uiso 1 1 calc R
C8 C 0.3960(3) 0.2242(2) -0.00313(18) 0.0227(5) Uani 1 1 d .
H8A H 0.3679 0.2480 -0.0748 0.027 Uiso 1 1 calc R
H8B H 0.5106 0.1899 -0.0200 0.027 Uiso 1 1 calc R
C9 C 0.3041(3) 0.1073(2) 0.06312(18) 0.0210(5) Uani 1 1 d .
H9A H 0.3190 0.0912 0.1389 0.025 Uiso 1 1 calc R
H9B H 0.3485 0.0225 0.0280 0.025 Uiso 1 1 calc R
C10 C 0.1273(3) 0.1346(2) 0.07131(19) 0.0230(5) Uani 1 1 d .
H10A H 0.0842 0.0450 0.0889 0.028 Uiso 1 1 calc R
H10B H 0.1143 0.1755 -0.0028 0.028 Uiso 1 1 calc R
C11 C 0.0012(3) 0.1305(2) 0.30174(19) 0.0245(5) Uani 1 1 d .
H11A H -0.0420 0.0451 0.2999 0.029 Uiso 1 1 calc R
H11B H 0.1100 0.1056 0.3111 0.029 Uiso 1 1 calc R
C12 C -0.1026(3) 0.2036(2) 0.39688(18) 0.0224(5) Uani 1 1 d .
C13 C -0.2605(3) 0.2530(3) 0.4007(2) 0.0280(5) Uani 1 1 d .
H13A H -0.3043 0.2348 0.3448 0.034 Uiso 1 1 calc R
C14 C -0.3549(3) 0.3276(3) 0.4835(2) 0.0316(6) Uani 1 1 d .
H14A H -0.4619 0.3608 0.4839 0.038 Uiso 1 1 calc R
C15 C -0.2928(3) 0.3538(3) 0.5660(2) 0.0364(6) Uani 1 1 d .
H15A H -0.3570 0.4054 0.6230 0.044 Uiso 1 1 calc R
C16 C -0.1375(3) 0.3046(3) 0.5652(2) 0.0337(6) Uani 1 1 d .
H16A H -0.0947 0.3223 0.6217 0.040 Uiso 1 1 calc R
C17 C -0.0441(3) 0.2295(3) 0.48175(19) 0.0254(5) Uani 1 1 d .
C18 C 0.2221(3) 0.2638(3) 0.4644(2) 0.0306(6) Uani 1 1 d .
H18A H 0.2995 0.2291 0.5085 0.037 Uiso 1 1 calc R
H18B H 0.1689 0.3541 0.4869 0.037 Uiso 1 1 calc R

loop_
_atom_site_aniso_label
_atom_site_aniso_U_11
_atom_site_aniso_U_22
_atom_site_aniso_U_33
_atom_site_aniso_U_23
_atom_site_aniso_U_13
_atom_site_aniso_U_12
Pd1 0.01904(10) 0.01521(10) 0.02005(10) -0.00212(6) -0.00690(7) -0.00072(7)
O1 0.0237(9) 0.0295(9) 0.0249(8) 0.0002(7) -0.0047(7) -0.0018(7)
O2 0.0222(9) 0.0370(10) 0.0268(9) -0.0004(7) -0.0074(7) -0.0031(8)
O3 0.0333(10) 0.0159(8) 0.0337(9) -0.0029(7) -0.0130(8) -0.0018(7)
O4 0.0584(14) 0.0196(10) 0.0674(15) -0.0030(9) -0.0001(11) -0.0130(10)
O5 0.088(2) 0.0511(14) 0.0861(18) 0.0320(13) -0.0605(17) -0.0186(14)
O6 0.0276(10) 0.0269(9) 0.0351(10) -0.0083(7) -0.0016(8) 0.0025(8)
O7 0.0469(14) 0.0470(13) 0.0862(18) -0.0120(12) -0.0426(13) 0.0123(11)
O8 0.0414(15) 0.0510(15) 0.108(2) -0.0071(14) 0.0141(14) 0.0243(12)
S1 0.0200(3) 0.0156(3) 0.0208(3) 0.0025(2) -0.0057(2) -0.0025(2)
S2 0.0181(3) 0.0209(3) 0.0221(3) -0.0041(2) -0.0070(2) -0.0024(2)
N1 0.0302(12) 0.0260(11) 0.0311(11) 0.0039(9) -0.0007(9) -0.0045(9)
N2 0.0235(13) 0.0239(12) 0.0678(18) -0.0036(11) -0.0038(12) 0.0041(10)
C1 0.0179(12) 0.0274(12) 0.0242(11) 0.0006(9) -0.0112(9) -0.0047(10)
C2 0.0272(14) 0.0317(13) 0.0242(12) 0.0073(10) -0.0095(10) -0.0062(11)
C3 0.0356(15) 0.0255(13) 0.0343(14) 0.0061(10) -0.0174(11) -0.0018(11)
C4 0.0283(14) 0.0262(13) 0.0317(13) -0.0035(10) -0.0142(11) 0.0040(10)
C5 0.0223(12) 0.0283(12) 0.0223(11) -0.0017(9) -0.0074(9) -0.0053(10)
C6 0.0185(11) 0.0218(11) 0.0223(11) 0.0021(9) -0.0111(9) -0.0048(9)
C7 0.0189(12) 0.0231(12) 0.0279(12) 0.0020(9) -0.0100(9) -0.0053(9)
C8 0.0240(12) 0.0212(11) 0.0209(11) -0.0031(9) -0.0046(9) 0.0012(10)
C9 0.0236(12) 0.0174(11) 0.0221(11) -0.0045(9) -0.0071(9) 0.0010(9)
C10 0.0248(13) 0.0227(12) 0.0250(12) -0.0088(9) -0.0098(10) -0.0015(10)
C11 0.0276(13) 0.0219(11) 0.0246(12) -0.0010(9) -0.0071(10) -0.0061(10)
C12 0.0216(12) 0.0223(12) 0.0225(11) -0.0003(9) -0.0033(9) -0.0071(10)
C13 0.0243(13) 0.0336(13) 0.0281(12) 0.0004(10) -0.0078(10) -0.0119(11)
C14 0.0204(13) 0.0353(14) 0.0351(14) -0.0001(11) -0.0027(11) -0.0052(11)
C15 0.0301(15) 0.0435(16) 0.0303(14) -0.0109(12) 0.0039(11) -0.0049(12)
C16 0.0298(15) 0.0482(16) 0.0232(12) -0.0072(11) -0.0039(10) -0.0077(12)
C17 0.0219(13) 0.0293(13) 0.0236(12) 0.0007(10) -0.0045(9) -0.0058(10)
C18 0.0253(13) 0.0435(15) 0.0255(12) -0.0062(11) -0.0084(10) -0.0065(12)

loop_
_atom_type_symbol
_atom_type_description
_atom_type_scat_dispersion_real
_atom_type_scat_dispersion_imag
_atom_type_scat_source
C C 0.0033 0.0016 'International Tables Vol C Tables 4.2.6.8 and 6.1.1.4'
H H 0.0000 0.0000 'International Tables Vol C Tables 4.2.6.8 and 6.1.1.4'
N N 0.0061 0.0033 'International Tables Vol C Tables 4.2.6.8 and 6.1.1.4'
O O 0.0106 0.0060 'International Tables Vol C Tables 4.2.6.8 and 6.1.1.4'
S S 0.1246 0.1234 'International Tables Vol C Tables 4.2.6.8 and 6.1.1.4'
Pd Pd -0.9988 1.0072 'International Tables Vol C Tables 4.2.6.8 and 6.1.1.4'

loop_
_geom_angle_atom_site_label_1
_geom_angle_atom_site_label_2
_geom_angle_atom_site_label_3
_geom_angle
O6 Pd1 O3 87.15(7)
O6 Pd1 S1 168.87(5)
O3 Pd1 S1 81.90(5)
O6 Pd1 S2 90.33(5)
O3 Pd1 S2 176.11(5)
S1 Pd1 S2 100.70(2)
C1 O1 C18 117.14(19)
C17 O2 C18 116.0(2)
N1 O3 Pd1 116.37(15)
N2 O6 Pd1 116.06(16)
C8 S1 C7 103.92(11)
C8 S1 Pd1 116.15(8)
C7 S1 Pd1 106.53(8)
C10 S2 C11 100.68(11)
C10 S2 Pd1 112.69(8)
C11 S2 Pd1 107.83(8)
O5 N1 O4 123.9(2)
O5 N1 O3 118.4(2)
O4 N1 O3 117.6(2)
O8 N2 O7 123.7(3)
O8 N2 O6 116.7(3)
O7 N2 O6 119.6(2)
O1 C1 C2 124.4(2)
O1 C1 C6 115.64(19)
C2 C1 C6 119.9(2)
C3 C2 C1 119.8(2)
C2 C3 C4 121.0(2)
C3 C4 C5 118.9(2)
C6 C5 C4 121.4(2)
C5 C6 C1 118.9(2)
C5 C6 C7 120.4(2)
C1 C6 C7 120.7(2)
C6 C7 S1 115.66(15)
C9 C8 S1 117.24(16)
C8 C9 C10 113.36(19)
C9 C10 S2 117.22(16)
C12 C11 S2 108.65(16)
C17 C12 C13 117.4(2)
C17 C12 C11 121.8(2)
C13 C12 C11 120.8(2)
C14 C13 C12 121.7(2)
C13 C14 C15 119.7(3)
C16 C15 C14 119.9(3)
C15 C16 C17 119.9(2)
C16 C17 C12 121.5(2)
C16 C17 O2 119.0(2)
C12 C17 O2 119.4(2)
O2 C18 O1 111.6(2)

loop_
_geom_bond_atom_site_label_1
_geom_bond_atom_site_label_2
_geom_bond_distance
Pd1 O6 2.0565(17)
Pd1 O3 2.0713(16)
Pd1 S1 2.2506(6)
Pd1 S2 2.2679(6)
O1 C1 1.375(3)
O1 C18 1.421(3)
O2 C17 1.393(3)
O2 C18 1.407(3)
O3 N1 1.296(3)
O4 N1 1.225(3)
O5 N1 1.215(3)
O6 N2 1.304(3)
O7 N2 1.234(3)
O8 N2 1.228(3)
S1 C8 1.806(2)
S1 C7 1.842(2)
S2 C10 1.812(2)
S2 C11 1.836(2)
C1 C2 1.395(3)
C1 C6 1.407(3)
C2 C3 1.384(4)
C3 C4 1.385(4)
C4 C5 1.393(3)
C5 C6 1.384(3)
C6 C7 1.496(3)
C8 C9 1.518(3)
C9 C10 1.520(3)
C11 C12 1.506(3)
C12 C17 1.392(3)
C12 C13 1.395(3)
C13 C14 1.381(4)
C14 C15 1.387(4)
C15 C16 1.380(4)
C16 C17 1.386(4)
